data_4302563
loop_
_publ_author_name
'Bennett P. Greenwood'
'Scott I. Forman'
'Gerard T. Rowe'
'Chun-Hsing Chen'
'Bruce M. Foxman'
'Christine M. Thomas'

_publ_section_title
;
Multielectron Redox Activity Facilitated by Metal-Metal Interactions in
Early/Late Heterobimetallics: Co/Zr Complexes Supported by Phosphinoamide
Ligands
;
_journal_name_full 'Inorganic Chemistry'
_journal_page_first 6251
_journal_page_last 6260
_journal_paper_doi 10.1021/ic900552b
_journal_volume 48
_journal_year 2009
_chemical_formula_moiety 'C59 H67 Cl1 Co1 I1 N3 P3 Zr1'
_chemical_formula_sum 'C59 H67 Cl Co I N3 P3 Zr'
_chemical_formula_weight 1223.63
_space_group_IT_number 2
_symmetry_cell_setting triclinic
_symmetry_space_group_name_Hall '-P 1'
_symmetry_space_group_name_H-M 'P -1'
_atom_sites_solution_hydrogens geom
_atom_sites_solution_primary direct
_audit_creation_date 08-12-11
_audit_creation_method CRYSTALS_ver_12.86
_cell_angle_alpha 74.452(5)
_cell_angle_beta 82.637(5)
_cell_angle_gamma 86.324(6)
_cell_formula_units_Z 2
_cell_length_a 10.8403(14)
_cell_length_b 14.4482(19)
_cell_length_c 18.620(2)
_cell_measurement_reflns_used 9899
_cell_measurement_temperature 120
_cell_measurement_theta_max 30
_cell_measurement_theta_min 3
_cell_volume 2785.1(6)
_computing_cell_refinement 'Apex2 (Bruker AXS, 2006)'
_computing_data_collection 'Apex2 (Bruker AXS, 2006)'
_computing_data_reduction 'Apex2 (Bruker AXS, 2006)'
_computing_molecular_graphics 'CAMERON (Watkin et al., 1996)'
_computing_publication_material 'CRYSTALS (Betteridge et al., 2003)'
_computing_structure_refinement 'CRYSTALS (Betteridge et al., 2003)'
_computing_structure_solution 'SIR92 (Altomare et al., 1994)'
_diffrn_ambient_temperature 120
_diffrn_measured_fraction_theta_full 0.995
_diffrn_measured_fraction_theta_max 0.989
_diffrn_measurement_device 'Bruker Kappa Apex2'
_diffrn_measurement_device_type Area
_diffrn_measurement_method '\f & \w scans'
_diffrn_radiation_monochromator graphite
_diffrn_radiation_type 'Mo K\a'
_diffrn_radiation_wavelength 0.71073
_diffrn_reflns_av_R_equivalents 0.028
_diffrn_reflns_limit_h_max 15
_diffrn_reflns_limit_h_min -15
_diffrn_reflns_limit_k_max 20
_diffrn_reflns_limit_k_min -19
_diffrn_reflns_limit_l_max 26
_diffrn_reflns_limit_l_min 0
_diffrn_reflns_number 16113
_diffrn_reflns_theta_full 28.825
_diffrn_reflns_theta_max 30.026
_diffrn_reflns_theta_min 1.464
_diffrn_standards_number 0
_exptl_absorpt_coefficient_mu 1.213
_exptl_absorpt_correction_T_max 0.59
_exptl_absorpt_correction_T_min 0.53
_exptl_absorpt_correction_type numerical
_exptl_absorpt_process_details
; 
 Analytical Absorption (De Meulenaer & Tompa, 1965) 
;
_exptl_crystal_colour green
_exptl_crystal_density_diffrn 1.459
_exptl_crystal_density_method 'not measured'
_exptl_crystal_description irregular
_exptl_crystal_F_000 1248
_exptl_crystal_size_max 0.70
_exptl_crystal_size_mid 0.52
_exptl_crystal_size_min 0.43
_refine_diff_density_max 0.83
_refine_diff_density_min -0.72
_refine_ls_extinction_method None
_refine_ls_goodness_of_fit_ref 1.0139
_refine_ls_hydrogen_treatment constr
_refine_ls_matrix_type full
_refine_ls_number_parameters 623
_refine_ls_number_reflns 16113
_refine_ls_number_restraints 0
_refine_ls_R_factor_all 0.0362
_refine_ls_R_factor_gt 0.0299
_refine_ls_shift/su_max 0.001811
_refine_ls_structure_factor_coef Fsqd
_refine_ls_weighting_details
;
 Method= Modified Sheldrick 
 w=1/[\s^2^(F^2^) + ( 0.02P)^2^ + 8.29P] 
 ,where P=(max(Fo^2^,0) + 2Fc^2^)/3 
;
_refine_ls_weighting_scheme calc
_refine_ls_wR_factor_all 0.0840
_refine_ls_wR_factor_gt 0.0778
_refine_ls_wR_factor_ref 0.0840
_reflns_limit_h_max 15
_reflns_limit_h_min -15
_reflns_limit_k_max 20
_reflns_limit_k_min -19
_reflns_limit_l_max 26
_reflns_limit_l_min 0
_reflns_number_gt 13773
_reflns_number_total 16113
_reflns_threshold_expression I>2.0\s(I)
_oxford_diffrn_Wilson_B_factor 0.00
_oxford_diffrn_Wilson_scale 0.00
_oxford_refine_ls_r_factor_ref 0.0362
_oxford_refine_ls_scale 0.098754(13)
_oxford_reflns_number_all 16113
_oxford_reflns_threshold_expression_ref I>-10.0\s(I)
_oxford_structure_analysis_title 'CMT_03_129_0m in P1'
_cod_data_source_file ic900552b_si_002_1.cif
_cod_data_source_block 4
_cod_depositor_comments
;
The following automatic conversions were performed:
'_symmetry_cell_setting' value 'Triclinic' changed to 'triclinic'
according to '/home/saulius/struct/CIF-dictionaries/cif_core.dic'
dictionary named 'cif_core.dic' version 2.4.1 from 2010-06-29.

Automatic conversion script
Id: cif_fix_enum 1527 2010-12-29 10:47:43Z saulius 
;
_cod_original_sg_symbol_H-M 'P -1 '
_cod_original_formula_sum 'C59 H67 Cl1 Co1 I1 N3 P3 Zr1'
_cod_database_code 4302563

loop_
_symmetry_equiv_pos_as_xyz
x,y,z
-x,-y,-z

loop_
_atom_site_label
_atom_site_type_symbol
_atom_site_fract_x
_atom_site_fract_y
_atom_site_fract_z
_atom_site_U_iso_or_equiv
_atom_site_occupancy
_atom_site_adp_type
_atom_site_refinement_flags_posn
_atom_site_refinement_flags_adp
_atom_site_refinement_flags_occupancy
_atom_site_disorder_assembly
_atom_site_disorder_group
_oxford_atom_site_special_shape
_atom_site_attached_hydrogens
I1 I 0.441269(15) 0.797524(12) 0.407125(9) 0.0194 1.0000 Uani . . . . . . .
Zr1 Zr 0.84747(2) 0.817475(16) 0.216615(12) 0.0131 1.0000 Uani . . . . . . .
Co1 Co 0.63447(3) 0.79393(2) 0.314549(17) 0.0123 1.0000 Uani . . . . . . .
Cl1 Cl 1.03691(6) 0.83516(5) 0.13025(4) 0.0240 1.0000 Uani . . . . . . .
P1 P 0.64925(5) 0.94871(4) 0.24068(3) 0.0130 1.0000 Uani . . . . . . .
P2 P 0.64505(6) 0.68924(4) 0.23920(3) 0.0140 1.0000 Uani . . . . . . .
P3 P 0.80641(6) 0.75479(4) 0.37817(3) 0.0142 1.0000 Uani . . . . . . .
N1 N 0.77175(18) 0.95693(14) 0.17569(11) 0.0151 1.0000 Uani . . . . . . .
N2 N 0.77892(19) 0.70498(15) 0.18284(11) 0.0162 1.0000 Uani . . . . . . .
N3 N 0.93215(18) 0.78327(15) 0.31623(11) 0.0159 1.0000 Uani . . . . . . .
C1 C 0.5094(2) 0.99505(17) 0.19582(13) 0.0159 1.0000 Uani . . . . . . .
C2 C 0.4217(2) 0.93133(19) 0.19077(14) 0.0195 1.0000 Uani . . . . . . .
C3 C 0.3196(3) 0.9648(2) 0.15147(16) 0.0260 1.0000 Uani . . . . . . .
C4 C 0.3041(3) 1.0620(2) 0.11830(16) 0.0278 1.0000 Uani . . . . . . .
C5 C 0.3882(3) 1.1262(2) 0.12464(16) 0.0256 1.0000 Uani . . . . . . .
C6 C 0.4906(2) 1.09335(19) 0.16346(15) 0.0207 1.0000 Uani . . . . . . .
C7 C 0.5672(2) 1.06558(18) 0.33753(15) 0.0204 1.0000 Uani . . . . . . .
C8 C 0.6681(2) 1.03513(17) 0.29335(13) 0.0160 1.0000 Uani . . . . . . .
C9 C 0.7872(2) 1.06171(19) 0.29798(15) 0.0212 1.0000 Uani . . . . . . .
C10 C 0.8062(3) 1.1168(2) 0.34610(17) 0.0266 1.0000 Uani . . . . . . .
C11 C 0.7066(3) 1.1452(2) 0.39052(16) 0.0267 1.0000 Uani . . . . . . .
C12 C 0.5865(3) 1.12046(19) 0.38579(16) 0.0251 1.0000 Uani . . . . . . .
C13 C 0.7927(2) 1.04152(18) 0.11004(14) 0.0204 1.0000 Uani . . . . . . .
C14 C 0.7601(3) 1.0169(2) 0.04067(16) 0.0312 1.0000 Uani . . . . . . .
C15 C 0.9256(3) 1.0760(2) 0.09792(17) 0.0294 1.0000 Uani . . . . . . .
C16 C 0.6284(2) 0.56526(17) 0.29638(14) 0.0166 1.0000 Uani . . . . . . .
C17 C 0.6631(3) 0.48591(19) 0.26763(15) 0.0253 1.0000 Uani . . . . . . .
C18 C 0.6458(3) 0.3932(2) 0.31263(16) 0.0293 1.0000 Uani . . . . . . .
C19 C 0.5914(3) 0.37779(19) 0.38616(15) 0.0237 1.0000 Uani . . . . . . .
C20 C 0.5554(2) 0.45542(18) 0.41486(14) 0.0201 1.0000 Uani . . . . . . .
C21 C 0.5740(2) 0.54844(18) 0.37028(14) 0.0187 1.0000 Uani . . . . . . .
C22 C 0.5253(2) 0.69833(18) 0.17654(14) 0.0175 1.0000 Uani . . . . . . .
C23 C 0.5348(3) 0.7684(2) 0.10844(15) 0.0248 1.0000 Uani . . . . . . .
C24 C 0.4464(3) 0.7769(3) 0.05897(16) 0.0316 1.0000 Uani . . . . . . .
C25 C 0.3482(3) 0.7153(3) 0.07686(18) 0.0335 1.0000 Uani . . . . . . .
C26 C 0.3372(3) 0.6462(2) 0.14464(19) 0.0338 1.0000 Uani . . . . . . .
C27 C 0.4250(3) 0.6376(2) 0.19431(17) 0.0254 1.0000 Uani . . . . . . .
C28 C 0.8185(3) 0.64850(19) 0.12722(14) 0.0210 1.0000 Uani . . . . . . .
C29 C 0.9266(3) 0.5800(2) 0.1532(2) 0.0345 1.0000 Uani . . . . . . .
C30 C 0.8520(3) 0.7132(2) 0.04861(16) 0.0326 1.0000 Uani . . . . . . .
C31 C 0.8207(2) 0.62691(17) 0.42537(13) 0.0167 1.0000 Uani . . . . . . .
C32 C 0.8860(2) 0.56411(19) 0.38801(15) 0.0211 1.0000 Uani . . . . . . .
C33 C 0.8910(3) 0.4660(2) 0.42145(17) 0.0267 1.0000 Uani . . . . . . .
C34 C 0.8298(3) 0.4295(2) 0.49243(17) 0.0267 1.0000 Uani . . . . . . .
C35 C 0.7644(3) 0.4911(2) 0.53064(16) 0.0252 1.0000 Uani . . . . . . .
C36 C 0.7594(2) 0.58931(19) 0.49714(15) 0.0219 1.0000 Uani . . . . . . .
C37 C 0.8145(2) 0.80837(18) 0.45599(13) 0.0176 1.0000 Uani . . . . . . .
C38 C 0.8996(3) 0.7710(2) 0.50790(15) 0.0239 1.0000 Uani . . . . . . .
C39 C 0.9127(3) 0.8148(2) 0.56390(16) 0.0306 1.0000 Uani . . . . . . .
C40 C 0.8406(4) 0.8955(2) 0.56988(17) 0.0353 1.0000 Uani . . . . . . .
C41 C 0.7524(3) 0.9314(2) 0.52065(16) 0.0302 1.0000 Uani . . . . . . .
C42 C 0.7397(3) 0.88825(19) 0.46368(14) 0.0225 1.0000 Uani . . . . . . .
C43 C 1.0582(2) 0.7858(2) 0.33906(15) 0.0207 1.0000 Uani . . . . . . .
C44 C 1.1552(2) 0.7277(2) 0.30121(17) 0.0263 1.0000 Uani . . . . . . .
C45 C 1.0946(3) 0.8897(2) 0.3242(2) 0.0327 1.0000 Uani . . . . . . .
C46 C 0.8450(3) 0.7196(2) 0.75948(17) 0.0330 1.0000 Uani . . . . . . .
C47 C 0.7277(3) 0.7483(2) 0.73904(18) 0.0331 1.0000 Uani . . . . . . .
C48 C 0.6604(3) 0.6931(3) 0.70895(19) 0.0382 1.0000 Uani . . . . . . .
C49 C 0.7097(4) 0.6067(3) 0.6986(2) 0.0444 1.0000 Uani . . . . . . .
C50 C 0.8286(4) 0.5771(3) 0.7179(2) 0.0486 1.0000 Uani . . . . . . .
C51 C 0.8952(4) 0.6331(3) 0.7483(2) 0.0424 1.0000 Uani . . . . . . .
C52 C 0.9160(4) 0.7805(3) 0.7924(2) 0.0475 1.0000 Uani . . . . . . .
C53 C 0.7178(4) 0.4870(3) 0.01140(19) 0.0393 1.0000 Uani . . . . . . .
C54 C 0.6174(3) 0.4641(3) 0.0657(2) 0.0411 1.0000 Uani . . . . . . .
C55 C 0.6204(4) 0.3814(3) 0.1242(2) 0.0511 1.0000 Uani . . . . . . .
C56 C 0.7267(5) 0.3216(3) 0.1291(2) 0.0535 1.0000 Uani . . . . . . .
C57 C 0.8262(4) 0.3457(3) 0.0767(3) 0.0563 1.0000 Uani . . . . . . .
C58 C 0.8217(4) 0.4272(4) 0.0183(2) 0.0524 1.0000 Uani . . . . . . .
C59 C 0.7136(5) 0.5733(3) -0.0548(3) 0.0679 1.0000 Uani . . . . . . .
H21 H 0.4319 0.8648 0.2144 0.0231 1.0000 Uiso R . . . . . .
H31 H 0.2606 0.9210 0.1477 0.0331 1.0000 Uiso R . . . . . .
H41 H 0.2355 1.0846 0.0906 0.0318 1.0000 Uiso R . . . . . .
H51 H 0.3766 1.1930 0.1025 0.0294 1.0000 Uiso R . . . . . .
H61 H 0.5481 1.1375 0.1685 0.0252 1.0000 Uiso R . . . . . .
H71 H 0.4856 1.0480 0.3341 0.0242 1.0000 Uiso R . . . . . .
H91 H 0.8558 1.0412 0.2682 0.0254 1.0000 Uiso R . . . . . .
H101 H 0.8878 1.1356 0.3481 0.0327 1.0000 Uiso R . . . . . .
H111 H 0.7204 1.1814 0.4243 0.0319 1.0000 Uiso R . . . . . .
H121 H 0.5176 1.1411 0.4153 0.0300 1.0000 Uiso R . . . . . .
H131 H 0.7383 1.0924 0.1191 0.0213 1.0000 Uiso R . . . . . .
H141 H 0.6751 1.0002 0.0485 0.0378 1.0000 Uiso R . . . . . .
H142 H 0.8110 0.9640 0.0321 0.0378 1.0000 Uiso R . . . . . .
H143 H 0.7728 1.0706 -0.0017 0.0378 1.0000 Uiso R . . . . . .
H151 H 0.9815 1.0256 0.0895 0.0346 1.0000 Uiso R . . . . . .
H152 H 0.9431 1.0931 0.1413 0.0346 1.0000 Uiso R . . . . . .
H153 H 0.9353 1.1302 0.0557 0.0346 1.0000 Uiso R . . . . . .
H171 H 0.7021 0.4959 0.2176 0.0281 1.0000 Uiso R . . . . . .
H181 H 0.6675 0.3399 0.2923 0.0341 1.0000 Uiso R . . . . . .
H191 H 0.5806 0.3141 0.4169 0.0290 1.0000 Uiso R . . . . . .
H201 H 0.5174 0.4454 0.4651 0.0225 1.0000 Uiso R . . . . . .
H211 H 0.5501 0.6015 0.3906 0.0222 1.0000 Uiso R . . . . . .
H231 H 0.6020 0.8111 0.0959 0.0282 1.0000 Uiso R . . . . . .
H241 H 0.4541 0.8246 0.0124 0.0345 1.0000 Uiso R . . . . . .
H251 H 0.2886 0.7202 0.0427 0.0395 1.0000 Uiso R . . . . . .
H261 H 0.2684 0.6050 0.1574 0.0435 1.0000 Uiso R . . . . . .
H271 H 0.4164 0.5896 0.2407 0.0309 1.0000 Uiso R . . . . . .
H281 H 0.7505 0.6111 0.1255 0.0243 1.0000 Uiso R . . . . . .
H291 H 0.9943 0.6161 0.1575 0.0446 1.0000 Uiso R . . . . . .
H292 H 0.9520 0.5436 0.1180 0.0446 1.0000 Uiso R . . . . . .
H293 H 0.9008 0.5377 0.2008 0.0446 1.0000 Uiso R . . . . . .
H301 H 0.9192 0.7518 0.0494 0.0386 1.0000 Uiso R . . . . . .
H302 H 0.8760 0.6747 0.0147 0.0386 1.0000 Uiso R . . . . . .
H303 H 0.7823 0.7533 0.0329 0.0386 1.0000 Uiso R . . . . . .
H321 H 0.9282 0.5890 0.3393 0.0242 1.0000 Uiso R . . . . . .
H331 H 0.9365 0.4238 0.3956 0.0310 1.0000 Uiso R . . . . . .
H341 H 0.8321 0.3623 0.5150 0.0280 1.0000 Uiso R . . . . . .
H351 H 0.7243 0.4659 0.5799 0.0264 1.0000 Uiso R . . . . . .
H361 H 0.7133 0.6312 0.5229 0.0259 1.0000 Uiso R . . . . . .
H381 H 0.9477 0.7146 0.5049 0.0295 1.0000 Uiso R . . . . . .
H391 H 0.9724 0.7903 0.5980 0.0382 1.0000 Uiso R . . . . . .
H401 H 0.8506 0.9267 0.6075 0.0438 1.0000 Uiso R . . . . . .
H411 H 0.7004 0.9852 0.5259 0.0337 1.0000 Uiso R . . . . . .
H421 H 0.6800 0.9135 0.4297 0.0248 1.0000 Uiso R . . . . . .
H431 H 1.0536 0.7573 0.3916 0.0244 1.0000 Uiso R . . . . . .
H441 H 1.1608 0.7547 0.2485 0.0326 1.0000 Uiso R . . . . . .
H442 H 1.2335 0.7310 0.3181 0.0326 1.0000 Uiso R . . . . . .
H443 H 1.1325 0.6625 0.3128 0.0326 1.0000 Uiso R . . . . . .
H451 H 1.0954 0.9207 0.2722 0.0427 1.0000 Uiso R . . . . . .
H452 H 1.1750 0.8915 0.3388 0.0427 1.0000 Uiso R . . . . . .
H453 H 1.0358 0.9217 0.3524 0.0427 1.0000 Uiso R . . . . . .
H471 H 0.6930 0.8079 0.7457 0.0362 1.0000 Uiso R . . . . . .
H481 H 0.5802 0.7151 0.6950 0.0454 1.0000 Uiso R . . . . . .
H491 H 0.6626 0.5680 0.6788 0.0535 1.0000 Uiso R . . . . . .
H501 H 0.8628 0.5175 0.7108 0.0575 1.0000 Uiso R . . . . . .
H511 H 0.9769 0.6130 0.7604 0.0477 1.0000 Uiso R . . . . . .
H521 H 0.8703 0.7860 0.8383 0.0573 1.0000 Uiso R . . . . . .
H522 H 0.9950 0.7505 0.8021 0.0573 1.0000 Uiso R . . . . . .
H523 H 0.9273 0.8427 0.7591 0.0573 1.0000 Uiso R . . . . . .
H541 H 0.5458 0.5058 0.0634 0.0526 1.0000 Uiso R . . . . . .
H551 H 0.5500 0.3642 0.1605 0.0620 1.0000 Uiso R . . . . . .
H561 H 0.7302 0.2646 0.1687 0.0646 1.0000 Uiso R . . . . . .
H571 H 0.9003 0.3067 0.0802 0.0734 1.0000 Uiso R . . . . . .
H581 H 0.8912 0.4415 -0.0191 0.0635 1.0000 Uiso R . . . . . .
H591 H 0.6370 0.6085 -0.0514 0.0767 1.0000 Uiso R . . . . . .
H592 H 0.7804 0.6134 -0.0562 0.0767 1.0000 Uiso R . . . . . .
H593 H 0.7227 0.5519 -0.0992 0.0767 1.0000 Uiso R . . . . . .

loop_
_atom_site_aniso_label
_atom_site_aniso_U_11
_atom_site_aniso_U_22
_atom_site_aniso_U_33
_atom_site_aniso_U_23
_atom_site_aniso_U_13
_atom_site_aniso_U_12
I1 0.01566(7) 0.02309(8) 0.01728(7) -0.00387(6) 0.00249(5) 0.00087(6)
Zr1 0.01199(9) 0.01471(10) 0.01222(10) -0.00302(8) -0.00193(7) 0.00047(7)
Co1 0.01156(13) 0.01344(14) 0.01130(13) -0.00250(11) -0.00166(10) 0.00047(10)
Cl1 0.0156(3) 0.0345(3) 0.0202(3) -0.0057(2) 0.0027(2) -0.0036(2)
P1 0.0123(2) 0.0132(3) 0.0132(3) -0.0025(2) -0.0022(2) 0.0004(2)
P2 0.0147(3) 0.0132(3) 0.0136(3) -0.0029(2) -0.0016(2) 0.0000(2)
P3 0.0133(3) 0.0165(3) 0.0123(3) -0.0028(2) -0.0031(2) 0.0014(2)
N1 0.0146(9) 0.0160(9) 0.0130(9) -0.0015(7) 0.0002(7) -0.0008(7)
N2 0.0169(9) 0.0167(9) 0.0151(9) -0.0051(7) -0.0002(7) -0.0001(7)
N3 0.0124(9) 0.0197(10) 0.0142(9) -0.0022(7) -0.0026(7) 0.0012(7)
C1 0.0135(10) 0.0187(11) 0.0145(10) -0.0027(8) -0.0032(8) 0.0022(8)
C2 0.0174(11) 0.0208(12) 0.0202(11) -0.0047(9) -0.0041(9) 0.0001(9)
C3 0.0187(12) 0.0349(15) 0.0263(13) -0.0087(11) -0.0079(10) -0.0005(10)
C4 0.0203(12) 0.0400(16) 0.0228(13) -0.0064(12) -0.0093(10) 0.0082(11)
C5 0.0245(13) 0.0244(13) 0.0246(13) -0.0010(10) -0.0075(10) 0.0085(10)
C6 0.0197(11) 0.0192(12) 0.0217(12) -0.0023(9) -0.0047(9) 0.0022(9)
C7 0.0199(11) 0.0200(12) 0.0219(12) -0.0072(9) -0.0026(9) 0.0033(9)
C8 0.0170(10) 0.0150(10) 0.0161(10) -0.0037(8) -0.0035(8) 0.0010(8)
C9 0.0191(11) 0.0231(12) 0.0224(12) -0.0078(10) -0.0005(9) -0.0033(9)
C10 0.0274(13) 0.0277(14) 0.0281(14) -0.0113(11) -0.0041(11) -0.0066(11)
C11 0.0371(15) 0.0203(12) 0.0266(13) -0.0118(10) -0.0072(11) 0.0005(11)
C12 0.0303(14) 0.0205(12) 0.0247(13) -0.0085(10) -0.0031(11) 0.0075(10)
C13 0.0212(12) 0.0182(11) 0.0175(11) 0.0006(9) 0.0021(9) -0.0011(9)
C14 0.0352(16) 0.0374(16) 0.0165(12) 0.0030(11) -0.0050(11) -0.0066(13)
C15 0.0293(14) 0.0272(14) 0.0278(14) -0.0005(11) 0.0026(11) -0.0123(11)
C16 0.0176(11) 0.0150(10) 0.0168(11) -0.0030(8) -0.0040(8) 0.0005(8)
C17 0.0369(15) 0.0184(12) 0.0184(12) -0.0043(10) 0.0024(11) 0.0013(10)
C18 0.0480(18) 0.0157(12) 0.0231(13) -0.0060(10) 0.0011(12) 0.0016(11)
C19 0.0332(14) 0.0154(11) 0.0207(12) -0.0024(9) -0.0022(10) 0.0001(10)
C20 0.0226(12) 0.0184(11) 0.0180(11) -0.0031(9) -0.0007(9) -0.0016(9)
C21 0.0212(11) 0.0155(11) 0.0191(11) -0.0048(9) 0.0000(9) -0.0008(9)
C22 0.0170(11) 0.0179(11) 0.0191(11) -0.0069(9) -0.0030(9) 0.0007(8)
C23 0.0236(13) 0.0291(14) 0.0193(12) -0.0019(10) -0.0038(10) -0.0001(10)
C24 0.0274(14) 0.0463(18) 0.0196(13) -0.0047(12) -0.0088(11) 0.0054(13)
C25 0.0263(14) 0.0487(19) 0.0312(15) -0.0161(14) -0.0158(12) 0.0063(13)
C26 0.0233(14) 0.0401(17) 0.0414(18) -0.0123(14) -0.0115(12) -0.0040(12)
C27 0.0209(12) 0.0269(13) 0.0282(14) -0.0049(11) -0.0053(10) -0.0032(10)
C28 0.0248(12) 0.0213(12) 0.0179(11) -0.0089(9) 0.0018(9) -0.0017(9)
C29 0.0281(15) 0.0354(16) 0.0431(18) -0.0200(14) -0.0002(13) 0.0111(12)
C30 0.0404(17) 0.0413(17) 0.0169(12) -0.0113(12) 0.0064(11) -0.0109(13)
C31 0.0162(10) 0.0175(11) 0.0147(10) -0.0007(8) -0.0038(8) 0.0014(8)
C32 0.0178(11) 0.0212(12) 0.0226(12) -0.0041(10) -0.0014(9) 0.0035(9)
C33 0.0234(13) 0.0217(13) 0.0327(15) -0.0056(11) -0.0019(11) 0.0082(10)
C34 0.0237(13) 0.0212(13) 0.0304(14) 0.0017(11) -0.0070(11) 0.0047(10)
C35 0.0253(13) 0.0255(13) 0.0195(12) 0.0027(10) -0.0018(10) 0.0008(10)
C36 0.0218(12) 0.0235(12) 0.0185(12) -0.0029(9) -0.0022(9) 0.0017(10)
C37 0.0189(11) 0.0193(11) 0.0146(10) -0.0040(9) -0.0030(8) -0.0015(9)
C38 0.0228(12) 0.0304(14) 0.0195(12) -0.0058(10) -0.0071(10) -0.0014(10)
C39 0.0346(15) 0.0385(16) 0.0214(13) -0.0072(12) -0.0119(11) -0.0067(13)
C40 0.057(2) 0.0318(16) 0.0217(14) -0.0109(12) -0.0098(13) -0.0099(14)
C41 0.0470(18) 0.0220(13) 0.0227(13) -0.0086(11) -0.0034(12) 0.0006(12)
C42 0.0296(13) 0.0221(12) 0.0150(11) -0.0035(9) -0.0038(10) 0.0011(10)
C43 0.0134(10) 0.0296(13) 0.0197(11) -0.0062(10) -0.0061(9) 0.0019(9)
C44 0.0144(11) 0.0326(15) 0.0332(15) -0.0112(12) -0.0045(10) 0.0050(10)
C45 0.0175(12) 0.0323(15) 0.054(2) -0.0191(14) -0.0084(12) -0.0020(11)
C46 0.0342(16) 0.0379(17) 0.0236(14) -0.0049(12) 0.0016(12) -0.0015(13)
C47 0.0344(16) 0.0330(16) 0.0302(15) -0.0092(12) 0.0030(12) 0.0016(12)
C48 0.0343(17) 0.0458(19) 0.0329(17) -0.0072(14) -0.0038(13) -0.0027(14)
C49 0.061(2) 0.0391(19) 0.0332(17) -0.0108(15) 0.0020(16) -0.0143(17)
C50 0.069(3) 0.0276(17) 0.043(2) -0.0074(15) 0.0083(19) 0.0085(17)
C51 0.0397(18) 0.0398(19) 0.0381(18) 0.0007(15) 0.0023(15) 0.0099(15)
C52 0.043(2) 0.060(2) 0.041(2) -0.0131(18) -0.0048(16) -0.0092(18)
C53 0.050(2) 0.0440(19) 0.0292(16) -0.0134(14) -0.0080(14) -0.0141(16)
C54 0.0372(18) 0.056(2) 0.0330(17) -0.0164(16) -0.0091(14) 0.0046(16)
C55 0.051(2) 0.075(3) 0.0286(17) -0.0116(18) -0.0017(16) -0.021(2)
C56 0.079(3) 0.037(2) 0.049(2) -0.0089(17) -0.031(2) -0.005(2)
C57 0.059(3) 0.060(3) 0.062(3) -0.035(2) -0.021(2) 0.020(2)
C58 0.039(2) 0.081(3) 0.045(2) -0.031(2) 0.0010(17) -0.005(2)
C59 0.097(4) 0.060(3) 0.045(2) 0.005(2) -0.025(2) -0.035(3)

loop_
_atom_type_symbol
_atom_type_scat_dispersion_real
_atom_type_scat_dispersion_imag
_atom_type_scat_Cromer_Mann_a1
_atom_type_scat_Cromer_Mann_b1
_atom_type_scat_Cromer_Mann_a2
_atom_type_scat_Cromer_Mann_b2
_atom_type_scat_Cromer_Mann_a3
_atom_type_scat_Cromer_Mann_b3
_atom_type_scat_Cromer_Mann_a4
_atom_type_scat_Cromer_Mann_b4
_atom_type_scat_Cromer_Mann_c
_atom_type_scat_source
C 0.0033 0.0016 2.3100 20.8439 1.0200 10.2075 1.5886 0.5687 0.8650 51.6512 0.2156 'International Tables Vol C 4.2.6.8 and 6.1.1.4'
H 0.0000 0.0000 0.4930 10.5109 0.3229 26.1257 0.1402 3.1424 0.0408 57.7998 0.0030 'International Tables Vol C 4.2.6.8 and 6.1.1.4'
N 0.0061 0.0033 12.2126 0.0057 3.1322 9.8933 2.0125 28.9975 1.1663 0.5826 -11.5290 'International Tables Vol C 4.2.6.8 and 6.1.1.4'
P 0.1023 0.0942 6.4345 1.9067 4.1791 27.1570 1.7800 0.5260 1.4908 68.1645 1.1149 'International Tables Vol C 4.2.6.8 and 6.1.1.4'
Cl 0.1484 0.1585 11.4604 0.0104 7.1964 1.1662 6.2556 18.5194 1.6455 47.7784 -9.5574 'International Tables Vol C 4.2.6.8 and 6.1.1.4'
Co 0.3494 0.9721 12.2841 4.2791 7.3409 0.2784 4.0034 13.5359 2.3488 71.1692 1.0118 'International Tables Vol C 4.2.6.8 and 6.1.1.4'
Zr -2.9673 0.5597 17.8765 1.2762 10.9480 11.9160 5.4173 0.1176 3.6572 87.6627 2.0693 'International Tables Vol C 4.2.6.8 and 6.1.1.4'
I -0.4742 1.8119 20.1472 4.3470 18.9949 0.3814 7.5138 27.7660 2.2735 66.8776 4.0712 'International Tables Vol C 4.2.6.8 and 6.1.1.4'

loop_
_geom_angle_atom_site_label_1
_geom_angle_site_symmetry_1
_geom_angle_atom_site_label_2
_geom_angle_site_symmetry_2
_geom_angle_atom_site_label_3
_geom_angle_site_symmetry_3
_geom_angle
_geom_angle_publ_flag
Co1 . Zr1 . Cl1 . 178.94(2) yes
Co1 . Zr1 . P1 . 48.503(15) yes
Cl1 . Zr1 . P1 . 132.52(2) yes
Co1 . Zr1 . P2 . 48.571(15) yes
Cl1 . Zr1 . P2 . 130.66(2) yes
P1 . Zr1 . P2 . 82.09(2) yes
Co1 . Zr1 . P3 . 48.164(16) yes
Cl1 . Zr1 . P3 . 131.50(2) yes
P1 . Zr1 . P3 . 81.42(2) yes
P2 . Zr1 . P3 . 78.65(2) yes
Co1 . Zr1 . N1 . 83.74(5) yes
Cl1 . Zr1 . N1 . 97.27(6) yes
P1 . Zr1 . N1 . 35.48(5) yes
P2 . Zr1 . N1 . 105.91(6) yes
P3 . Zr1 . N1 . 111.48(6) yes
Co1 . Zr1 . N2 . 83.45(6) yes
Cl1 . Zr1 . N2 . 95.77(6) yes
P1 . Zr1 . N2 . 109.73(6) yes
P2 . Zr1 . N2 . 34.90(6) yes
P3 . Zr1 . N2 . 103.44(6) yes
Co1 . Zr1 . N3 . 82.60(6) yes
Cl1 . Zr1 . N3 . 97.16(6) yes
P1 . Zr1 . N3 . 104.27(6) yes
P2 . Zr1 . N3 . 107.38(6) yes
P3 . Zr1 . N3 . 34.73(6) yes
N1 . Zr1 . N2 . 117.82(8) yes
N1 . Zr1 . N3 . 119.80(8) yes
N2 . Zr1 . N3 . 118.31(8) yes
Zr1 . Co1 . I1 . 171.331(15) yes
Zr1 . Co1 . P1 . 68.355(19) yes
I1 . Co1 . P1 . 104.61(2) yes
Zr1 . Co1 . P2 . 69.06(2) yes
I1 . Co1 . P2 . 119.00(2) yes
P1 . Co1 . P2 . 109.46(3) yes
Zr1 . Co1 . P3 . 69.39(2) yes
I1 . Co1 . P3 . 109.62(2) yes
P1 . Co1 . P3 . 109.07(3) yes
P2 . Co1 . P3 . 104.89(3) yes
Zr1 . P1 . Co1 . 63.142(19) yes
Zr1 . P1 . N1 . 47.26(7) yes
Co1 . P1 . N1 . 110.00(8) yes
Zr1 . P1 . C1 . 134.97(8) yes
Co1 . P1 . C1 . 113.87(8) yes
N1 . P1 . C1 . 109.75(11) yes
Zr1 . P1 . C8 . 120.31(8) yes
Co1 . P1 . C8 . 113.02(8) yes
N1 . P1 . C8 . 107.25(11) yes
C1 . P1 . C8 . 102.55(11) yes
Zr1 . P2 . Co1 . 62.370(18) yes
Zr1 . P2 . N2 . 46.09(7) yes
Co1 . P2 . N2 . 108.43(8) yes
Zr1 . P2 . C16 . 130.15(8) yes
Co1 . P2 . C16 . 110.62(8) yes
N2 . P2 . C16 . 112.44(11) yes
Zr1 . P2 . C22 . 126.08(8) yes
Co1 . P2 . C22 . 119.08(8) yes
N2 . P2 . C22 . 104.94(11) yes
C16 . P2 . C22 . 101.18(11) yes
Zr1 . P3 . Co1 . 62.450(17) yes
Zr1 . P3 . N3 . 45.97(7) yes
Co1 . P3 . N3 . 107.96(7) yes
Zr1 . P3 . C31 . 119.55(8) yes
Co1 . P3 . C31 . 113.34(8) yes
N3 . P3 . C31 . 107.63(11) yes
Zr1 . P3 . C37 . 136.30(8) yes
Co1 . P3 . C37 . 117.16(8) yes
N3 . P3 . C37 . 109.20(11) yes
C31 . P3 . C37 . 101.08(11) yes
P1 . N1 . Zr1 . 97.26(9) yes
P1 . N1 . C13 . 123.19(16) yes
Zr1 . N1 . C13 . 139.25(16) yes
P2 . N2 . Zr1 . 99.00(10) yes
P2 . N2 . C28 . 123.48(17) yes
Zr1 . N2 . C28 . 137.50(16) yes
P3 . N3 . Zr1 . 99.29(10) yes
P3 . N3 . C43 . 122.60(17) yes
Zr1 . N3 . C43 . 137.94(16) yes
P1 . C1 . C2 . 119.70(18) yes
P1 . C1 . C6 . 121.34(19) yes
C2 . C1 . C6 . 118.9(2) yes
C1 . C2 . C3 . 120.4(2) yes
C1 . C2 . H21 . 119.5 no
C3 . C2 . H21 . 120.1 no
C2 . C3 . C4 . 119.9(3) yes
C2 . C3 . H31 . 120.0 no
C4 . C3 . H31 . 120.1 no
C3 . C4 . C5 . 120.4(2) yes
C3 . C4 . H41 . 119.9 no
C5 . C4 . H41 . 119.8 no
C4 . C5 . C6 . 120.1(3) yes
C4 . C5 . H51 . 120.2 no
C6 . C5 . H51 . 119.7 no
C1 . C6 . C5 . 120.3(2) yes
C1 . C6 . H61 . 119.5 no
C5 . C6 . H61 . 120.3 no
C8 . C7 . C12 . 120.4(2) yes
C8 . C7 . H71 . 119.1 no
C12 . C7 . H71 . 120.5 no
P1 . C8 . C7 . 121.31(19) yes
P1 . C8 . C9 . 119.16(19) yes
C7 . C8 . C9 . 119.0(2) yes
C8 . C9 . C10 . 120.5(2) yes
C8 . C9 . H91 . 119.2 no
C10 . C9 . H91 . 120.2 no
C9 . C10 . C11 . 120.3(3) yes
C9 . C10 . H101 . 119.8 no
C11 . C10 . H101 . 119.9 no
C10 . C11 . C12 . 119.9(3) yes
C10 . C11 . H111 . 120.0 no
C12 . C11 . H111 . 120.1 no
C11 . C12 . C7 . 119.9(3) yes
C11 . C12 . H121 . 120.3 no
C7 . C12 . H121 . 119.8 no
N1 . C13 . C14 . 109.3(2) yes
N1 . C13 . C15 . 112.4(2) yes
C14 . C13 . C15 . 110.7(2) yes
N1 . C13 . H131 . 108.0 no
C14 . C13 . H131 . 108.4 no
C15 . C13 . H131 . 108.0 no
C13 . C14 . H141 . 108.8 no
C13 . C14 . H142 . 109.5 no
H141 . C14 . H142 . 109.5 no
C13 . C14 . H143 . 110.1 no
H141 . C14 . H143 . 109.5 no
H142 . C14 . H143 . 109.5 no
C13 . C15 . H151 . 109.2 no
C13 . C15 . H152 . 109.3 no
H151 . C15 . H152 . 109.5 no
C13 . C15 . H153 . 109.9 no
H151 . C15 . H153 . 109.5 no
H152 . C15 . H153 . 109.5 no
P2 . C16 . C17 . 122.55(19) yes
P2 . C16 . C21 . 119.07(18) yes
C17 . C16 . C21 . 118.3(2) yes
C16 . C17 . C18 . 120.5(2) yes
C16 . C17 . H171 . 119.6 no
C18 . C17 . H171 . 119.9 no
C17 . C18 . C19 . 120.4(3) yes
C17 . C18 . H181 . 119.9 no
C19 . C18 . H181 . 119.6 no
C18 . C19 . C20 . 119.6(2) yes
C18 . C19 . H191 . 120.0 no
C20 . C19 . H191 . 120.3 no
C19 . C20 . C21 . 120.2(2) yes
C19 . C20 . H201 . 120.1 no
C21 . C20 . H201 . 119.7 no
C16 . C21 . C20 . 121.0(2) yes
C16 . C21 . H211 . 119.3 no
C20 . C21 . H211 . 119.7 no
P2 . C22 . C23 . 118.9(2) yes
P2 . C22 . C27 . 122.5(2) yes
C23 . C22 . C27 . 118.6(2) yes
C22 . C23 . C24 . 120.6(3) yes
C22 . C23 . H231 . 119.6 no
C24 . C23 . H231 . 119.9 no
C23 . C24 . C25 . 120.2(3) yes
C23 . C24 . H241 . 120.0 no
C25 . C24 . H241 . 119.8 no
C24 . C25 . C26 . 119.7(3) yes
C24 . C25 . H251 . 120.3 no
C26 . C25 . H251 . 120.0 no
C25 . C26 . C27 . 120.3(3) yes
C25 . C26 . H261 . 119.6 no
C27 . C26 . H261 . 120.1 no
C22 . C27 . C26 . 120.6(3) yes
C22 . C27 . H271 . 119.9 no
C26 . C27 . H271 . 119.5 no
N2 . C28 . C29 . 109.6(2) yes
N2 . C28 . C30 . 112.0(2) yes
C29 . C28 . C30 . 111.4(2) yes
N2 . C28 . H281 . 107.9 no
C29 . C28 . H281 . 108.1 no
C30 . C28 . H281 . 107.8 no
C28 . C29 . H291 . 109.3 no
C28 . C29 . H292 . 109.8 no
H291 . C29 . H292 . 109.5 no
C28 . C29 . H293 . 109.3 no
H291 . C29 . H293 . 109.5 no
H292 . C29 . H293 . 109.5 no
C28 . C30 . H301 . 109.0 no
C28 . C30 . H302 . 109.6 no
H301 . C30 . H302 . 109.5 no
C28 . C30 . H303 . 109.9 no
H301 . C30 . H303 . 109.5 no
H302 . C30 . H303 . 109.5 no
P3 . C31 . C32 . 120.18(19) yes
P3 . C31 . C36 . 120.89(19) yes
C32 . C31 . C36 . 118.8(2) yes
C31 . C32 . C33 . 120.8(2) yes
C31 . C32 . H321 . 119.4 no
C33 . C32 . H321 . 119.8 no
C32 . C33 . C34 . 119.9(3) yes
C32 . C33 . H331 . 120.1 no
C34 . C33 . H331 . 120.0 no
C33 . C34 . C35 . 120.1(3) yes
C33 . C34 . H341 . 120.0 no
C35 . C34 . H341 . 120.0 no
C34 . C35 . C36 . 119.9(3) yes
C34 . C35 . H351 . 119.8 no
C36 . C35 . H351 . 120.3 no
C31 . C36 . C35 . 120.5(2) yes
C31 . C36 . H361 . 119.6 no
C35 . C36 . H361 . 119.9 no
P3 . C37 . C38 . 120.0(2) yes
P3 . C37 . C42 . 121.22(19) yes
C38 . C37 . C42 . 118.8(2) yes
C37 . C38 . C39 . 120.5(3) yes
C37 . C38 . H381 . 119.6 no
C39 . C38 . H381 . 119.9 no
C38 . C39 . C40 . 120.3(3) yes
C38 . C39 . H391 . 120.2 no
C40 . C39 . H391 . 119.5 no
C39 . C40 . C41 . 120.0(3) yes
C39 . C40 . H401 . 120.6 no
C41 . C40 . H401 . 119.4 no
C40 . C41 . C42 . 120.0(3) yes
C40 . C41 . H411 . 120.1 no
C42 . C41 . H411 . 119.9 no
C37 . C42 . C41 . 120.3(3) yes
C37 . C42 . H421 . 119.9 no
C41 . C42 . H421 . 119.8 no
N3 . C43 . C44 . 112.5(2) yes
N3 . C43 . C45 . 109.4(2) yes
C44 . C43 . C45 . 111.9(2) yes
N3 . C43 . H431 . 107.6 no
C44 . C43 . H431 . 107.1 no
C45 . C43 . H431 . 108.1 no
C43 . C44 . H441 . 108.6 no
C43 . C44 . H442 . 109.2 no
H441 . C44 . H442 . 109.5 no
C43 . C44 . H443 . 110.6 no
H441 . C44 . H443 . 109.5 no
H442 . C44 . H443 . 109.5 no
C43 . C45 . H451 . 109.6 no
C43 . C45 . H452 . 109.6 no
H451 . C45 . H452 . 109.5 no
C43 . C45 . H453 . 109.2 no
H451 . C45 . H453 . 109.5 no
H452 . C45 . H453 . 109.5 no
C47 . C46 . C51 . 118.1(3) yes
C47 . C46 . C52 . 120.8(3) yes
C51 . C46 . C52 . 121.1(3) yes
C46 . C47 . C48 . 121.8(3) yes
C46 . C47 . H471 . 118.9 no
C48 . C47 . H471 . 119.4 no
C47 . C48 . C49 . 120.1(3) yes
C47 . C48 . H481 . 119.8 no
C49 . C48 . H481 . 120.1 no
C48 . C49 . C50 . 119.0(4) yes
C48 . C49 . H491 . 120.1 no
C50 . C49 . H491 . 120.9 no
C49 . C50 . C51 . 120.4(3) yes
C49 . C50 . H501 . 119.1 no
C51 . C50 . H501 . 120.5 no
C46 . C51 . C50 . 120.6(3) yes
C46 . C51 . H511 . 119.5 no
C50 . C51 . H511 . 119.8 no
C46 . C52 . H521 . 108.3 no
C46 . C52 . H522 . 109.2 no
H521 . C52 . H522 . 109.5 no
C46 . C52 . H523 . 110.8 no
H521 . C52 . H523 . 109.5 no
H522 . C52 . H523 . 109.5 no
C54 . C53 . C58 . 118.1(4) yes
C54 . C53 . C59 . 121.5(4) yes
C58 . C53 . C59 . 120.4(4) yes
C53 . C54 . C55 . 120.7(4) yes
C53 . C54 . H541 . 119.7 no
C55 . C54 . H541 . 119.6 no
C54 . C55 . C56 . 119.8(4) yes
C54 . C55 . H551 . 120.8 no
C56 . C55 . H551 . 119.4 no
C55 . C56 . C57 . 119.3(4) yes
C55 . C56 . H561 . 120.9 no
C57 . C56 . H561 . 119.8 no
C56 . C57 . C58 . 120.5(4) yes
C56 . C57 . H571 . 120.3 no
C58 . C57 . H571 . 119.2 no
C57 . C58 . C53 . 121.6(4) yes
C57 . C58 . H581 . 119.3 no
C53 . C58 . H581 . 119.1 no
C53 . C59 . H591 . 110.9 no
C53 . C59 . H592 . 108.9 no
H591 . C59 . H592 . 109.5 no
C53 . C59 . H593 . 108.5 no
H591 . C59 . H593 . 109.5 no
H592 . C59 . H593 . 109.5 no

loop_
_geom_bond_atom_site_label_1
_geom_bond_site_symmetry_1
_geom_bond_atom_site_label_2
_geom_bond_site_symmetry_2
_geom_bond_distance
_geom_bond_publ_flag
I1 . Co1 . 2.5434(4) yes
Zr1 . Co1 . 2.7315(5) yes
Zr1 . Cl1 . 2.4226(7) yes
Zr1 . P1 . 2.8459(7) yes
Zr1 . P2 . 2.8795(7) yes
Zr1 . P3 . 2.8836(7) yes
Zr1 . N1 . 2.107(2) yes
Zr1 . N2 . 2.100(2) yes
Zr1 . N3 . 2.101(2) yes
Co1 . P1 . 2.2933(7) yes
Co1 . P2 . 2.3116(7) yes
Co1 . P3 . 2.2954(7) yes
P1 . N1 . 1.665(2) yes
P1 . C1 . 1.827(2) yes
P1 . C8 . 1.818(2) yes
P2 . N2 . 1.668(2) yes
P2 . C16 . 1.829(2) yes
P2 . C22 . 1.830(3) yes
P3 . N3 . 1.665(2) yes
P3 . C31 . 1.827(2) yes
P3 . C37 . 1.830(3) yes
N1 . C13 . 1.484(3) yes
N2 . C28 . 1.489(3) yes
N3 . C43 . 1.487(3) yes
C1 . C2 . 1.393(3) yes
C1 . C6 . 1.399(3) yes
C2 . C3 . 1.394(4) yes
C2 . H21 . 0.950 no
C3 . C4 . 1.383(4) yes
C3 . H31 . 0.950 no
C4 . C5 . 1.378(4) yes
C4 . H41 . 0.950 no
C5 . C6 . 1.391(4) yes
C5 . H51 . 0.950 no
C6 . H61 . 0.950 no
C7 . C8 . 1.403(3) yes
C7 . C12 . 1.390(4) yes
C7 . H71 . 0.950 no
C8 . C9 . 1.390(3) yes
C9 . C10 . 1.389(4) yes
C9 . H91 . 0.950 no
C10 . C11 . 1.383(4) yes
C10 . H101 . 0.950 no
C11 . C12 . 1.392(4) yes
C11 . H111 . 0.950 no
C12 . H121 . 0.950 no
C13 . C14 . 1.516(4) yes
C13 . C15 . 1.524(4) yes
C13 . H131 . 0.950 no
C14 . H141 . 0.950 no
C14 . H142 . 0.950 no
C14 . H143 . 0.950 no
C15 . H151 . 0.950 no
C15 . H152 . 0.950 no
C15 . H153 . 0.950 no
C16 . C17 . 1.402(3) yes
C16 . C21 . 1.390(3) yes
C17 . C18 . 1.386(4) yes
C17 . H171 . 0.950 no
C18 . C19 . 1.385(4) yes
C18 . H181 . 0.950 no
C19 . C20 . 1.381(4) yes
C19 . H191 . 0.950 no
C20 . C21 . 1.389(3) yes
C20 . H201 . 0.950 no
C21 . H211 . 0.950 no
C22 . C23 . 1.391(4) yes
C22 . C27 . 1.391(4) yes
C23 . C24 . 1.390(4) yes
C23 . H231 . 0.950 no
C24 . C25 . 1.381(5) yes
C24 . H241 . 0.950 no
C25 . C26 . 1.381(5) yes
C25 . H251 . 0.950 no
C26 . C27 . 1.388(4) yes
C26 . H261 . 0.950 no
C27 . H271 . 0.950 no
C28 . C29 . 1.526(4) yes
C28 . C30 . 1.524(4) yes
C28 . H281 . 0.950 no
C29 . H291 . 0.950 no
C29 . H292 . 0.950 no
C29 . H293 . 0.950 no
C30 . H301 . 0.950 no
C30 . H302 . 0.950 no
C30 . H303 . 0.950 no
C31 . C32 . 1.392(3) yes
C31 . C36 . 1.397(3) yes
C32 . C33 . 1.388(4) yes
C32 . H321 . 0.950 no
C33 . C34 . 1.382(4) yes
C33 . H331 . 0.950 no
C34 . C35 . 1.389(4) yes
C34 . H341 . 0.950 no
C35 . C36 . 1.389(4) yes
C35 . H351 . 0.950 no
C36 . H361 . 0.950 no
C37 . C38 . 1.401(3) yes
C37 . C42 . 1.396(4) yes
C38 . C39 . 1.382(4) yes
C38 . H381 . 0.950 no
C39 . C40 . 1.384(5) yes
C39 . H391 . 0.950 no
C40 . C41 . 1.389(5) yes
C40 . H401 . 0.950 no
C41 . C42 . 1.392(4) yes
C41 . H411 . 0.950 no
C42 . H421 . 0.950 no
C43 . C44 . 1.524(4) yes
C43 . C45 . 1.520(4) yes
C43 . H431 . 0.950 no
C44 . H441 . 0.950 no
C44 . H442 . 0.950 no
C44 . H443 . 0.950 no
C45 . H451 . 0.950 no
C45 . H452 . 0.950 no
C45 . H453 . 0.950 no
C46 . C47 . 1.380(5) yes
C46 . C51 . 1.388(5) yes
C46 . C52 . 1.497(5) yes
C47 . C48 . 1.379(5) yes
C47 . H471 . 0.950 no
C48 . C49 . 1.378(5) yes
C48 . H481 . 0.950 no
C49 . C50 . 1.393(6) yes
C49 . H491 . 0.950 no
C50 . C51 . 1.386(6) yes
C50 . H501 . 0.950 no
C51 . H511 . 0.950 no
C52 . H521 . 0.950 no
C52 . H522 . 0.950 no
C52 . H523 . 0.950 no
C53 . C54 . 1.379(5) yes
C53 . C58 . 1.374(6) yes
C53 . C59 . 1.502(5) yes
C54 . C55 . 1.385(6) yes
C54 . H541 . 0.950 no
C55 . C56 . 1.393(6) yes
C55 . H551 . 0.950 no
C56 . C57 . 1.353(7) yes
C56 . H561 . 0.950 no
C57 . C58 . 1.376(7) yes
C57 . H571 . 0.950 no
C58 . H581 . 0.950 no
C59 . H591 . 0.950 no
C59 . H592 . 0.950 no
C59 . H593 . 0.950 no

loop_
_oxford_twin_element_scale_factors
0.9355(5)
0.0645(5)
